data_7203533
loop_
_publ_author_name
'Harvey, Elizabeth J.'
'Ashbrook, Sharon E.'
'Lumpkin, Gregory R.'
'Redfern, Simon A. T.'

_publ_section_title
;
 Characterisation of the (Y1?xLax)2Ti2O7 system by powder diffraction
 and nuclear magnetic resonance methods
;
_journal_issue 48
_journal_name_full 'Journal of Materials Chemistry'
_journal_page_first 4665
_journal_paper_doi 10.1039/b608053g
_journal_volume 16
_journal_year 2006
_chemical_compound_source Synthetic
_chemical_formula_structural Y0.2La1.8Ti2O7
_chemical_formula_sum 'La1.8 O7 Ti2 Y0.2'
_chemical_formula_weight 475.61
_chemical_melting_point_gt 1500
_chemical_name_common 'Lanthanum Yttrium Titanate'
_chemical_name_systematic 'Lanthanum Yttrium Titanate'
_space_group_IT_number 4
_symmetry_cell_setting monoclinic
_symmetry_Int_Tables_number 4
_symmetry_space_group_name_Hall 'P 2yb'
_symmetry_space_group_name_H-M 'P 1 21 1'
_audit_creation_date 2006-06-02T17:58
_audit_creation_method 'from EXP file using GSAS2CIF'
_audit_update_record ' 2006-06-02T17:58 Initial CIF as created by GSAS2CIF'
_cell_angle_alpha 90.0
_cell_angle_beta 98.620(10)
_cell_angle_gamma 90.0
_cell_formula_units_Z 4
_cell_length_a 7.7821(4)
_cell_length_b 5.52664(25)
_cell_length_c 13.0058(7)
_cell_volume 553.05(5)
_computing_structure_refinement GSAS
_pd_block_id 2006-06-02T17:58|YLATI_0_9_2MK1|E_Harvey|POLARIS_Bank_C
_pd_phase_name 'from C:/gsas/GSASace/isis251104/Schmalle_La2Ti2O7(best)_72433.cif'
_refine_ls_goodness_of_fit_all 0.88
_refine_ls_matrix_type full
_refine_ls_number_parameters 19
_refine_ls_number_restraints 0
_refine_ls_shift/su_max 3.78
_refine_ls_shift/su_mean 0.34
_cod_data_source_file b608053g.txt
_cod_data_source_block YLATI_0_9_2MK1_publ
_cod_depositor_comments
;
The following automatic conversions were performed:

'_chemical_melting_point' tag was changed to
'_chemical_melting_point_gt' since the value was specified 'more
than' ('>') a certain temperature. The value '>1500' was changed to
'1500' - it should be numeric and without a unit designator.

Automatic conversion script
Id: cif_fix_values 1569 2011-02-09 13:29:24Z adriana 
;
_cod_original_cell_volume 553.05(7)
_cod_original_sg_symbol_H-M 'P 21'
_cod_original_formula_sum 'La1.80 O7 Ti2 Y0.20'
_cod_database_code 7203533

loop_
_symmetry_equiv_pos_site_id
_symmetry_equiv_pos_as_xyz
1 +x,+y,+z
2 -x,+y+1/2,-z

loop_
_atom_site_type_symbol
_atom_site_label
_atom_site_fract_x
_atom_site_fract_y
_atom_site_fract_z
_atom_site_occupancy
_atom_site_thermal_displace_type
_atom_site_U_iso_or_equiv
_atom_site_symmetry_multiplicity
La La1 0.28066 0.25476 0.10803 0.9 Uiso 0.001 2
La La2 0.77741 0.26711 0.10704 0.9 Uiso 0.001 2
La La3 0.35056 0.81295 0.39842 0.9 Uiso 0.001 2
La La4 0.85245 0.84874 0.40955 0.9 Uiso 0.001 2
Ti Ti1 0.02793 0.75728 0.11667 1.0 Uiso 0.001 2
Ti Ti2 0.52339 0.76906 0.11965 1.0 Uiso 0.001 2
Ti Ti3 0.06165 0.30451 0.32187 1.0 Uiso 0.001 2
Ti Ti4 0.57099 0.30563 0.33301 1.0 Uiso 0.001 2
O O1 0.78074 0.77743 0.1085 1.0 Uiso 0.001 2
O O2 0.24549 0.68345 0.10963 1.0 Uiso 0.001 2
O O3 -0.00813 0.0711 0.03491 1.0 Uiso 0.001 2
O O4 0.49865 0.03941 0.02717 1.0 Uiso 0.001 2
O O5 0.10148 0.96039 0.19729 1.0 Uiso 0.001 2
O O6 0.56972 0.94505 0.19694 1.0 Uiso 0.001 2
O O7 0.05438 0.45368 0.16641 1.0 Uiso 0.001 2
O O8 0.55614 0.47211 0.16192 1.0 Uiso 0.001 2
O O9 0.14075 0.47634 0.41104 1.0 Uiso 0.001 2
O O10 0.67035 0.60298 0.38994 1.0 Uiso 0.001 2
O O11 0.14733 0.04908 0.4209 1.0 Uiso 0.001 2
O O12 0.59017 0.09424 0.42988 1.0 Uiso 0.001 2
O O13 0.33523 0.35058 0.33084 1.0 Uiso 0.001 2
O O14 0.84852 0.24955 0.32563 1.0 Uiso 0.001 2
Y Y1 0.28066 0.25476 0.10803 0.1 Uiso 0.001 2
Y Y2 0.77741 0.26711 0.10704 0.1 Uiso 0.001 2
Y Y3 0.35056 0.81295 0.39842 0.1 Uiso 0.001 2
Y Y4 0.85245 0.84874 0.40955 0.1 Uiso 0.001 2

loop_
_geom_angle_atom_site_label_1
_geom_angle_atom_site_label_2
_geom_angle_atom_site_label_3
_geom_angle
_geom_angle_site_symmetry_1
_geom_angle_site_symmetry_2
_geom_angle_site_symmetry_3
_geom_angle_publ_flag
? ? ? ? ? ? ? ?

loop_
_geom_bond_atom_site_label_1
_geom_bond_atom_site_label_2
_geom_bond_distance
_geom_bond_site_symmetry_1
_geom_bond_site_symmetry_2
_geom_bond_publ_flag
? ? ? ? ? ?
